data_4073798
loop_
_publ_author_name
'Jeletic, Matthew S.'
'Ghiviriga, Ion'
'Abboud, Khalil A.'
'Veige, Adam S.'

_publ_section_title
;
 Mono- and Bimetallic Rhodium(I) Complexes Supported by NewC2-Symmetric
 Bis-N-heterocyclic Carbene Ligands:&#x00A0; Metalation via CC Bond
 Cleavage under Mild Conditions
;
_journal_issue 22
_journal_name_full Organometallics
_journal_page_first 5267
_journal_paper_doi 10.1021/om700630u
_journal_volume 26
_journal_year 2007
_chemical_formula_sum 'C60 H68 Cl2 N4 Rh2'
_chemical_formula_weight 1121.90
_chemical_name_systematic
; 
 ? 
;
_space_group_IT_number 19
_symmetry_cell_setting orthorhombic
_symmetry_space_group_name_Hall 'P 2ac 2ab'
_symmetry_space_group_name_H-M 'P 21 21 21'
_atom_sites_solution_hydrogens geom
_atom_sites_solution_primary direct
_atom_sites_solution_secondary difmap
_audit_creation_method SHELXL-97
_audit_update_record
;
2007-05-31 # Formatted by publCIF
;
_cell_angle_alpha 90.00
_cell_angle_beta 90.00
_cell_angle_gamma 90.00
_cell_formula_units_Z 4
_cell_length_a 13.5851(16)
_cell_length_b 16.976(2)
_cell_length_c 22.353(3)
_cell_measurement_reflns_used 156
_cell_measurement_temperature 173(2)
_cell_measurement_theta_max 28.0
_cell_measurement_theta_min 2.0
_cell_volume 5155.1(11)
_computing_cell_refinement 'Bruker SMART v5.624 & SAINT 6.36a (Bruker 1998)'
_computing_data_collection 'Bruker SMART v5.624 (Bruker 1998)'
_computing_data_reduction 'Bruker SHELXTL v6.14 (Bruker 2000)'
_computing_molecular_graphics 'Bruker SHELXTL v6.14'
_computing_publication_material 'Bruker SHELXTL v6.14'
_computing_structure_refinement 'Bruker SHELXTL v6.14'
_computing_structure_solution 'Bruker SHELXTL v6.14'
_diffrn_ambient_temperature 173(2)
_diffrn_measured_fraction_theta_full 0.997
_diffrn_measured_fraction_theta_max 0.997
_diffrn_measurement_device_type 'SMART CCD area detector'
_diffrn_measurement_method '\w scans'
_diffrn_radiation_monochromator graphite
_diffrn_radiation_source 'fine-focus sealed tube'
_diffrn_radiation_type MoK\a
_diffrn_radiation_wavelength 0.71073
_diffrn_reflns_av_R_equivalents 0.0862
_diffrn_reflns_av_sigmaI/netI 0.0750
_diffrn_reflns_limit_h_max 17
_diffrn_reflns_limit_h_min -17
_diffrn_reflns_limit_k_max 22
_diffrn_reflns_limit_k_min -17
_diffrn_reflns_limit_l_max 29
_diffrn_reflns_limit_l_min -26
_diffrn_reflns_number 33786
_diffrn_reflns_theta_full 27.50
_diffrn_reflns_theta_max 27.50
_diffrn_reflns_theta_min 1.51
_diffrn_standards_decay_% 1
_diffrn_standards_number 0
_exptl_absorpt_coefficient_mu 0.787
_exptl_absorpt_correction_T_max 0.9753
_exptl_absorpt_correction_T_min 0.9367
_exptl_absorpt_correction_type integration
_exptl_absorpt_process_details 'based on measured indexed crystal faces, Bruker SHELXTL  v6.12 (Bruker 1998)'
_exptl_crystal_colour yellow
_exptl_crystal_density_diffrn 1.446
_exptl_crystal_density_method 'not measured'
_exptl_crystal_description prisms
_exptl_crystal_F_000 2320
_exptl_crystal_size_max 0.10
_exptl_crystal_size_mid 0.05
_exptl_crystal_size_min 0.05
_refine_diff_density_max 0.752
_refine_diff_density_min -0.511
_refine_diff_density_rms 0.077
_refine_ls_abs_structure_details 'Flack H D (1983), Acta Cryst. A39, 876-881'
_refine_ls_abs_structure_Flack -0.04(2)
_refine_ls_extinction_method none
_refine_ls_goodness_of_fit_ref 1.032
_refine_ls_hydrogen_treatment constr
_refine_ls_matrix_type full
_refine_ls_number_parameters 613
_refine_ls_number_reflns 11774
_refine_ls_number_restraints 0
_refine_ls_restrained_S_all 1.032
_refine_ls_R_factor_all 0.0573
_refine_ls_R_factor_gt 0.0454
_refine_ls_shift/su_max 0.002
_refine_ls_shift/su_mean 0.000
_refine_ls_structure_factor_coef Fsqd
_refine_ls_weighting_details 'calc w=1/[\s^2^(Fo^2^)+(0.0297P)^2^] where P=(Fo^2^+2Fc^2^)/3'
_refine_ls_weighting_scheme calc
_refine_ls_wR_factor_gt 0.0744
_refine_ls_wR_factor_ref 0.0776
_reflns_number_gt 10153
_reflns_number_total 11774
_reflns_threshold_expression I>2\s(I)
_cod_data_source_file om700630u-file009.cif
_cod_data_source_block mj22
_cod_depositor_comments
;
The following automatic conversions were performed:

'_symmetry_cell_setting' value 'Orthorhombic' changed to
'orthorhombic' according to
/home/saulius/struct/CIF-dictionaries/cif_core.dic dictionary named
'cif_core.dic' version 2.4.1 from 2010-06-29.

Automatic conversion script
Id: cif_fix_values 1715 2011-07-08 13:25:40Z adriana 
;
_cod_original_cell_volume 5155.1(10)
_cod_original_sg_symbol_H-M P212121
_cod_database_code 4073798

loop_
_symmetry_equiv_pos_as_xyz
'x, y, z'
'-x+1/2, -y, z+1/2'
'-x, y+1/2, -z+1/2'
'x+1/2, -y+1/2, -z'

loop_
_atom_site_label
_atom_site_type_symbol
_atom_site_fract_x
_atom_site_fract_y
_atom_site_fract_z
_atom_site_U_iso_or_equiv
_atom_site_adp_type
_atom_site_occupancy
_atom_site_symmetry_multiplicity
_atom_site_calc_flag
_atom_site_refinement_flags
Rh1 Rh 0.299939(19) 0.692386(18) 0.256264(12) 0.02208(7) Uani 1 1 d .
Rh2 Rh 0.23093(2) 0.308189(18) 0.364976(13) 0.02440(7) Uani 1 1 d .
Cl1 Cl 0.46347(7) 0.65004(6) 0.27715(5) 0.0327(2) Uani 1 1 d .
Cl2 Cl 0.17394(7) 0.30410(7) 0.46515(4) 0.0345(2) Uani 1 1 d .
N1 N 0.3158(2) 0.77283(16) 0.37703(13) 0.0201(7) Uani 1 1 d .
N2 N 0.3411(2) 0.85712(16) 0.30593(14) 0.0221(7) Uani 1 1 d .
N3 N 0.4299(2) 0.33031(17) 0.41976(15) 0.0240(7) Uani 1 1 d .
N4 N 0.3727(2) 0.44429(17) 0.39355(14) 0.0213(7) Uani 1 1 d .
C1 C 0.1611(3) 0.5789(2) 0.51174(18) 0.0262(9) Uani 1 1 d .
C2 C 0.1616(3) 0.5597(3) 0.57160(19) 0.0362(11) Uani 1 1 d .
H2A H 0.1745 0.5071 0.5839 0.043 Uiso 1 1 calc R
C3 C 0.1431(3) 0.6177(3) 0.6135(2) 0.0479(13) Uani 1 1 d .
H3A H 0.1428 0.6044 0.6548 0.057 Uiso 1 1 calc R
C4 C 0.1250(3) 0.6954(4) 0.5964(2) 0.0505(12) Uani 1 1 d .
H4A H 0.1134 0.7350 0.6256 0.061 Uiso 1 1 calc R
C5 C 0.1243(3) 0.7139(3) 0.5362(2) 0.0382(11) Uani 1 1 d .
H5A H 0.1119 0.7666 0.5241 0.046 Uiso 1 1 calc R
C6 C 0.1414(3) 0.6568(2) 0.49311(19) 0.0289(9) Uani 1 1 d .
C7 C 0.1356(3) 0.6659(2) 0.42616(18) 0.0242(9) Uani 1 1 d .
H7A H 0.1171 0.7207 0.4143 0.029 Uiso 1 1 calc R
C8 C 0.2361(3) 0.64079(19) 0.39884(17) 0.0212(8) Uani 1 1 d .
H8A H 0.2272 0.6355 0.3546 0.025 Uiso 1 1 calc R
C9 C 0.3215(2) 0.6970(2) 0.40958(16) 0.0232(8) Uani 1 1 d .
H9A H 0.3253 0.7083 0.4530 0.028 Uiso 1 1 calc R
H9B H 0.3833 0.6702 0.3980 0.028 Uiso 1 1 calc R
C10 C 0.3369(3) 0.8441(2) 0.40505(18) 0.0219(8) Uani 1 1 d .
C11 C 0.3447(3) 0.8647(2) 0.46504(18) 0.0277(9) Uani 1 1 d .
H11A H 0.3339 0.8274 0.4960 0.033 Uiso 1 1 calc R
C12 C 0.3688(3) 0.9419(2) 0.4774(2) 0.0360(10) Uani 1 1 d .
H12A H 0.3755 0.9581 0.5179 0.043 Uiso 1 1 calc R
C13 C 0.3833(3) 0.9961(2) 0.4323(2) 0.0378(11) Uani 1 1 d .
H13A H 0.3978 1.0491 0.4426 0.045 Uiso 1 1 calc R
C14 C 0.3773(3) 0.9759(2) 0.3727(2) 0.0320(10) Uani 1 1 d .
H14A H 0.3893 1.0134 0.3420 0.038 Uiso 1 1 calc R
C15 C 0.3531(3) 0.8986(2) 0.35949(18) 0.0228(8) Uani 1 1 d .
C16 C 0.3034(3) 0.9569(2) 0.2270(2) 0.0437(12) Uani 1 1 d .
H16A H 0.2338 0.9421 0.2294 0.066 Uiso 1 1 calc R
H16B H 0.3196 0.9714 0.1857 0.066 Uiso 1 1 calc R
H16C H 0.3159 1.0018 0.2534 0.066 Uiso 1 1 calc R
C17 C 0.3674(3) 0.8871(2) 0.24637(19) 0.0284(9) Uani 1 1 d .
H17A H 0.3551 0.8435 0.2172 0.034 Uiso 1 1 calc R
C18 C 0.4771(3) 0.9063(3) 0.2436(2) 0.0395(11) Uani 1 1 d .
H18A H 0.5152 0.8603 0.2563 0.059 Uiso 1 1 calc R
H18B H 0.4914 0.9507 0.2702 0.059 Uiso 1 1 calc R
H18C H 0.4951 0.9203 0.2025 0.059 Uiso 1 1 calc R
C19 C 0.3200(3) 0.7799(2) 0.31684(18) 0.0221(8) Uani 1 1 d .
C20 C 0.1883(3) 0.7567(2) 0.21340(18) 0.0296(9) Uani 1 1 d .
H20A H 0.1839 0.8128 0.2269 0.035 Uiso 1 1 calc R
C21 C 0.1963(3) 0.7474(2) 0.14622(18) 0.0357(10) Uani 1 1 d .
H21A H 0.2464 0.7847 0.1309 0.043 Uiso 1 1 calc R
H21B H 0.1324 0.7614 0.1278 0.043 Uiso 1 1 calc R
C22 C 0.2244(3) 0.6635(2) 0.12736(18) 0.0343(10) Uani 1 1 d .
H22A H 0.1639 0.6316 0.1232 0.041 Uiso 1 1 calc R
H22B H 0.2570 0.6654 0.0878 0.041 Uiso 1 1 calc R
C23 C 0.2928(3) 0.6239(2) 0.17185(17) 0.0302(9) Uani 1 1 d .
H23A H 0.3586 0.6095 0.1550 0.036 Uiso 1 1 calc R
C24 C 0.2619(3) 0.5760(2) 0.21746(17) 0.0291(9) Uani 1 1 d .
H24A H 0.3094 0.5331 0.2278 0.035 Uiso 1 1 calc R
C25 C 0.1569(3) 0.5570(2) 0.2317(2) 0.0364(10) Uani 1 1 d .
H25A H 0.1538 0.5313 0.2715 0.044 Uiso 1 1 calc R
H25B H 0.1317 0.5190 0.2018 0.044 Uiso 1 1 calc R
C26 C 0.0908(3) 0.6296(3) 0.2321(2) 0.0352(10) Uani 1 1 d .
H26A H 0.0647 0.6382 0.1913 0.042 Uiso 1 1 calc R
H26B H 0.0341 0.6198 0.2590 0.042 Uiso 1 1 calc R
C27 C 0.1442(2) 0.7035(2) 0.25257(19) 0.0292(9) Uani 1 1 d .
H27A H 0.1147 0.7286 0.2888 0.035 Uiso 1 1 calc R
C28 C 0.3109(3) 0.2688(2) 0.29046(19) 0.0313(9) Uani 1 1 d .
H28A H 0.3835 0.2767 0.2942 0.038 Uiso 1 1 calc R
C29 C 0.2821(3) 0.1850(3) 0.2743(2) 0.0478(12) Uani 1 1 d .
H29A H 0.2956 0.1766 0.2312 0.057 Uiso 1 1 calc R
H29B H 0.3244 0.1482 0.2971 0.057 Uiso 1 1 calc R
C30 C 0.1772(4) 0.1649(3) 0.2863(3) 0.0638(17) Uani 1 1 d .
H30A H 0.1725 0.1081 0.2959 0.077 Uiso 1 1 calc R
H30B H 0.1384 0.1744 0.2495 0.077 Uiso 1 1 calc R
C31 C 0.1323(3) 0.2115(3) 0.3369(2) 0.0458(13) Uani 1 1 d .
H31A H 0.1051 0.1791 0.3704 0.055 Uiso 1 1 calc R
C32 C 0.0853(3) 0.2819(3) 0.3277(2) 0.0414(12) Uani 1 1 d .
H32A H 0.0300 0.2919 0.3563 0.050 Uiso 1 1 calc R
C33 C 0.0755(3) 0.3260(3) 0.2693(2) 0.0563(15) Uani 1 1 d .
H33A H 0.0278 0.2977 0.2437 0.068 Uiso 1 1 calc R
H33B H 0.0479 0.3788 0.2777 0.068 Uiso 1 1 calc R
C34 C 0.1685(3) 0.3359(3) 0.2353(2) 0.0500(13) Uani 1 1 d .
H34A H 0.1656 0.3861 0.2129 0.060 Uiso 1 1 calc R
H34B H 0.1741 0.2927 0.2058 0.060 Uiso 1 1 calc R
C35 C 0.2602(3) 0.3361(2) 0.27454(18) 0.0291(9) Uani 1 1 d .
H35A H 0.3031 0.3835 0.2691 0.035 Uiso 1 1 calc R
C36 C 0.3501(3) 0.3662(2) 0.39484(17) 0.0230(8) Uani 1 1 d .
C37 C 0.4236(3) 0.2320(2) 0.5000(2) 0.0351(10) Uani 1 1 d .
H37A H 0.3669 0.2607 0.5160 0.053 Uiso 1 1 calc R
H37B H 0.4840 0.2513 0.5190 0.053 Uiso 1 1 calc R
H37C H 0.4160 0.1756 0.5083 0.053 Uiso 1 1 calc R
C38 C 0.4298(3) 0.2447(2) 0.4333(2) 0.0304(9) Uani 1 1 d .
H38A H 0.3678 0.2227 0.4158 0.036 Uiso 1 1 calc R
C39 C 0.5137(3) 0.2040(2) 0.4021(2) 0.0373(10) Uani 1 1 d .
H39A H 0.5113 0.2158 0.3592 0.056 Uiso 1 1 calc R
H39B H 0.5082 0.1469 0.4081 0.056 Uiso 1 1 calc R
H39C H 0.5763 0.2226 0.4187 0.056 Uiso 1 1 calc R
C40 C 0.5041(3) 0.3842(2) 0.43291(19) 0.0241(8) Uani 1 1 d .
C41 C 0.5992(3) 0.3772(2) 0.4556(2) 0.0341(10) Uani 1 1 d .
H41A H 0.6245 0.3279 0.4685 0.041 Uiso 1 1 calc R
C42 C 0.6548(3) 0.4446(3) 0.4586(2) 0.0397(11) Uani 1 1 d .
H42A H 0.7198 0.4415 0.4741 0.048 Uiso 1 1 calc R
C43 C 0.6189(3) 0.5174(2) 0.4396(2) 0.0351(10) Uani 1 1 d .
H43A H 0.6604 0.5624 0.4420 0.042 Uiso 1 1 calc R
C44 C 0.5251(3) 0.5258(2) 0.41735(19) 0.0290(9) Uani 1 1 d .
H44A H 0.5005 0.5754 0.4045 0.035 Uiso 1 1 calc R
C45 C 0.4677(3) 0.4571(2) 0.41461(18) 0.0249(9) Uani 1 1 d .
C46 C 0.3058(3) 0.50646(19) 0.37303(16) 0.0222(8) Uani 1 1 d .
H46A H 0.2493 0.4819 0.3521 0.027 Uiso 1 1 calc R
H46B H 0.3408 0.5401 0.3438 0.027 Uiso 1 1 calc R
C47 C 0.2668(3) 0.55832(18) 0.42389(15) 0.0191(7) Uani 1 1 d .
H47A H 0.3218 0.5666 0.4530 0.023 Uiso 1 1 calc R
C48 C 0.0613(3) 0.6062(2) 0.40449(17) 0.0235(9) Uani 1 1 d .
C49 C -0.0242(3) 0.6198(2) 0.37297(19) 0.0300(9) Uani 1 1 d .
H49A H -0.0418 0.6722 0.3624 0.036 Uiso 1 1 calc R
C50 C -0.0850(3) 0.5574(3) 0.3565(2) 0.0372(10) Uani 1 1 d .
H50A H -0.1435 0.5670 0.3344 0.045 Uiso 1 1 calc R
C51 C -0.0599(3) 0.4821(3) 0.3723(2) 0.0337(10) Uani 1 1 d .
H51A H -0.1013 0.4395 0.3609 0.040 Uiso 1 1 calc R
C52 C 0.0252(3) 0.4669(2) 0.40500(18) 0.0272(9) Uani 1 1 d .
H52A H 0.0417 0.4146 0.4162 0.033 Uiso 1 1 calc R
C53 C 0.0856(3) 0.5294(2) 0.42091(18) 0.0246(9) Uani 1 1 d .
C54 C 0.1773(3) 0.5233(2) 0.45929(16) 0.0216(8) Uani 1 1 d .
H54A H 0.1898 0.4680 0.4728 0.026 Uiso 1 1 calc R
C55 C 0.4933(4) 0.6362(4) 0.6061(4) 0.085(2) Uani 1 1 d .
H55A H 0.4864 0.6912 0.6130 0.102 Uiso 1 1 calc R
C56 C 0.5781(4) 0.5996(4) 0.6224(4) 0.085(2) Uani 1 1 d .
H56A H 0.6300 0.6288 0.6403 0.102 Uiso 1 1 calc R
C57 C 0.5881(4) 0.5197(4) 0.6128(3) 0.0721(19) Uani 1 1 d .
H57A H 0.6466 0.4930 0.6243 0.086 Uiso 1 1 calc R
C58 C 0.5129(5) 0.4799(3) 0.5865(3) 0.0627(16) Uani 1 1 d .
H58A H 0.5193 0.4251 0.5786 0.075 Uiso 1 1 calc R
C59 C 0.4275(4) 0.5187(3) 0.5714(2) 0.0512(13) Uani 1 1 d .
H59A H 0.3742 0.4901 0.5546 0.061 Uiso 1 1 calc R
C60 C 0.4184(4) 0.5963(3) 0.5803(3) 0.0584(15) Uani 1 1 d .
H60A H 0.3601 0.6230 0.5685 0.070 Uiso 1 1 calc R

loop_
_atom_site_aniso_label
_atom_site_aniso_U_11
_atom_site_aniso_U_22
_atom_site_aniso_U_33
_atom_site_aniso_U_23
_atom_site_aniso_U_13
_atom_site_aniso_U_12
Rh1 0.02635(13) 0.02180(13) 0.01809(15) -0.00054(13) -0.00188(11) 0.00162(14)
Rh2 0.02531(13) 0.02335(14) 0.02453(16) -0.00168(14) 0.00250(12) -0.00625(14)
Cl1 0.0265(5) 0.0380(6) 0.0336(6) 0.0022(5) 0.0001(4) 0.0029(4)
Cl2 0.0377(5) 0.0365(5) 0.0293(5) 0.0066(5) 0.0098(4) -0.0040(5)
N1 0.0249(16) 0.0163(14) 0.0191(17) 0.0012(12) -0.0028(13) -0.0012(12)
N2 0.0266(16) 0.0157(15) 0.0242(18) 0.0001(13) -0.0011(14) -0.0001(13)
N3 0.0284(17) 0.0191(17) 0.0246(19) 0.0007(12) -0.0002(14) -0.0012(13)
N4 0.0221(16) 0.0196(16) 0.0221(18) -0.0013(13) -0.0010(13) 0.0008(13)
C1 0.0233(19) 0.031(2) 0.024(2) 0.0015(17) -0.0018(17) -0.0032(17)
C2 0.031(2) 0.052(3) 0.025(3) 0.006(2) 0.0000(19) -0.005(2)
C3 0.045(3) 0.079(4) 0.019(2) -0.002(2) 0.004(2) -0.008(3)
C4 0.047(3) 0.067(3) 0.037(3) -0.025(3) 0.007(2) -0.006(3)
C5 0.035(2) 0.040(3) 0.040(3) -0.016(2) 0.010(2) -0.0032(19)
C6 0.022(2) 0.036(2) 0.029(2) -0.0047(18) 0.0041(17) -0.0005(17)
C7 0.0233(19) 0.0208(19) 0.029(2) -0.0025(15) -0.0024(17) 0.0007(15)
C8 0.0261(18) 0.0185(17) 0.019(2) 0.0039(14) -0.0005(16) -0.0014(15)
C9 0.0296(19) 0.0204(17) 0.0195(19) 0.0025(17) -0.0047(14) 0.0032(18)
C10 0.0163(17) 0.0239(19) 0.026(2) -0.0008(16) -0.0005(16) -0.0014(15)
C11 0.032(2) 0.027(2) 0.023(2) -0.0008(17) -0.0006(18) -0.0034(17)
C12 0.040(2) 0.037(2) 0.031(3) -0.015(2) -0.003(2) 0.000(2)
C13 0.041(3) 0.020(2) 0.053(3) -0.015(2) 0.003(2) -0.0080(18)
C14 0.039(2) 0.021(2) 0.036(3) -0.0018(18) 0.003(2) -0.0026(18)
C15 0.0181(18) 0.027(2) 0.024(2) 0.0023(16) -0.0022(16) 0.0006(15)
C16 0.050(3) 0.031(2) 0.051(3) 0.013(2) -0.003(2) 0.004(2)
C17 0.036(2) 0.0255(19) 0.024(2) 0.0065(17) 0.0045(19) -0.0003(16)
C18 0.044(2) 0.041(2) 0.033(3) 0.005(2) 0.005(2) -0.001(2)
C19 0.0192(18) 0.0203(18) 0.027(2) 0.0015(15) 0.0002(16) 0.0025(14)
C20 0.034(2) 0.027(2) 0.028(2) 0.0026(16) -0.0062(19) 0.0091(18)
C21 0.035(2) 0.048(2) 0.025(2) 0.0104(18) -0.006(2) -0.001(2)
C22 0.038(2) 0.045(2) 0.019(2) -0.0030(17) -0.0042(19) -0.0042(19)
C23 0.037(2) 0.032(2) 0.022(2) -0.0082(16) -0.0023(18) 0.0039(18)
C24 0.044(2) 0.0210(19) 0.022(2) -0.0075(15) -0.0045(18) 0.0028(18)
C25 0.043(2) 0.036(2) 0.029(3) 0.0045(19) -0.008(2) -0.011(2)
C26 0.034(2) 0.047(3) 0.024(2) 0.0033(19) -0.0023(19) -0.004(2)
C27 0.0245(18) 0.039(2) 0.024(2) -0.001(2) -0.0036(16) 0.0089(17)
C28 0.031(2) 0.029(2) 0.034(3) -0.0027(18) 0.0111(19) -0.0034(18)
C29 0.058(3) 0.031(2) 0.054(3) -0.018(2) 0.017(2) -0.006(2)
C30 0.054(3) 0.042(3) 0.095(5) -0.027(3) 0.019(3) -0.019(2)
C31 0.037(2) 0.040(3) 0.060(4) -0.017(2) 0.016(2) -0.019(2)
C32 0.026(2) 0.056(3) 0.042(3) -0.013(2) 0.003(2) -0.016(2)
C33 0.034(2) 0.092(4) 0.044(3) -0.007(3) -0.004(2) -0.002(3)
C34 0.052(3) 0.052(3) 0.046(3) 0.004(2) -0.013(2) -0.008(2)
C35 0.030(2) 0.032(2) 0.025(2) -0.0040(16) 0.0021(18) -0.0069(17)
C36 0.027(2) 0.027(2) 0.015(2) 0.0003(16) -0.0002(16) -0.0026(17)
C37 0.042(2) 0.032(2) 0.032(3) 0.0049(19) 0.000(2) 0.0062(19)
C38 0.041(3) 0.0210(19) 0.029(2) 0.0023(17) 0.0026(19) 0.0002(18)
C39 0.048(2) 0.029(2) 0.035(3) 0.002(2) 0.003(2) 0.005(2)
C40 0.029(2) 0.0219(19) 0.022(2) 0.0015(16) 0.0021(17) 0.0039(16)
C41 0.033(2) 0.030(2) 0.039(3) 0.0003(18) -0.011(2) 0.0047(19)
C42 0.027(2) 0.047(3) 0.045(3) -0.006(2) -0.012(2) 0.004(2)
C43 0.031(2) 0.028(2) 0.046(3) -0.007(2) -0.001(2) -0.0105(18)
C44 0.029(2) 0.022(2) 0.036(3) -0.0016(17) -0.0002(19) -0.0005(17)
C45 0.0239(19) 0.026(2) 0.025(2) -0.0023(16) -0.0022(17) 0.0006(16)
C46 0.0265(18) 0.0185(17) 0.022(2) 0.0021(14) -0.0021(17) -0.0013(15)
C47 0.0226(17) 0.0168(16) 0.0178(19) 0.0021(13) -0.0031(15) -0.0020(15)
C48 0.026(2) 0.026(2) 0.019(2) 0.0054(16) 0.0045(16) -0.0022(16)
C49 0.028(2) 0.032(2) 0.030(3) 0.0058(18) 0.0021(19) 0.0021(17)
C50 0.031(2) 0.052(3) 0.028(3) 0.001(2) -0.0065(19) -0.004(2)
C51 0.031(2) 0.040(2) 0.031(3) -0.0052(19) 0.0021(19) -0.0093(19)
C52 0.028(2) 0.026(2) 0.027(2) -0.0012(17) 0.0051(18) -0.0035(17)
C53 0.0202(19) 0.031(2) 0.023(2) 0.0024(16) 0.0049(16) -0.0001(17)
C54 0.027(2) 0.0202(18) 0.017(2) 0.0069(14) -0.0010(16) -0.0010(15)
C55 0.059(4) 0.064(4) 0.131(7) -0.036(4) 0.037(4) -0.025(3)
C56 0.035(3) 0.100(5) 0.119(7) -0.036(5) 0.005(4) -0.023(3)
C57 0.041(3) 0.092(5) 0.083(5) 0.008(4) 0.002(3) 0.002(3)
C58 0.080(4) 0.051(3) 0.057(4) 0.010(3) 0.012(3) -0.003(3)
C59 0.061(3) 0.051(3) 0.041(3) 0.006(2) 0.000(3) -0.007(3)
C60 0.052(3) 0.056(3) 0.067(4) 0.001(3) 0.012(3) -0.006(3)

loop_
_atom_type_symbol
_atom_type_description
_atom_type_scat_dispersion_real
_atom_type_scat_dispersion_imag
_atom_type_scat_source
C C 0.0033 0.0016 'International Tables Vol C Tables 4.2.6.8 and 6.1.1.4'
H H 0.0000 0.0000 'International Tables Vol C Tables 4.2.6.8 and 6.1.1.4'
N N 0.0061 0.0033 'International Tables Vol C Tables 4.2.6.8 and 6.1.1.4'
Cl Cl 0.1484 0.1585 'International Tables Vol C Tables 4.2.6.8 and 6.1.1.4'
Rh Rh -1.1178 0.9187 'International Tables Vol C Tables 4.2.6.8 and 6.1.1.4'

loop_
_geom_angle_atom_site_label_1
_geom_angle_atom_site_label_2
_geom_angle_atom_site_label_3
_geom_angle
C19 Rh1 C20 91.19(15)
C19 Rh1 C27 95.43(15)
C20 Rh1 C27 38.52(15)
C19 Rh1 C24 160.80(15)
C20 Rh1 C24 96.70(15)
C27 Rh1 C24 80.34(16)
C19 Rh1 C23 163.24(15)
C20 Rh1 C23 81.53(15)
C27 Rh1 C23 88.27(16)
C24 Rh1 C23 35.96(14)
C19 Rh1 Cl1 87.99(10)
C20 Rh1 Cl1 156.94(11)
C27 Rh1 Cl1 164.36(11)
C24 Rh1 Cl1 91.43(11)
C23 Rh1 Cl1 92.83(11)
C36 Rh2 C28 90.18(16)
C36 Rh2 C35 93.22(15)
C28 Rh2 C35 38.28(14)
C36 Rh2 C32 162.37(16)
C28 Rh2 C32 95.79(18)
C35 Rh2 C32 81.52(17)
C36 Rh2 C31 161.29(17)
C28 Rh2 C31 81.46(16)
C35 Rh2 C31 90.52(17)
C32 Rh2 C31 36.27(16)
C36 Rh2 Cl2 87.91(11)
C28 Rh2 Cl2 155.47(12)
C35 Rh2 Cl2 166.25(11)
C32 Rh2 Cl2 93.32(13)
C31 Rh2 Cl2 92.79(13)
C19 N1 C10 111.2(3)
C19 N1 C9 124.3(3)
C10 N1 C9 121.6(3)
C19 N2 C15 110.8(3)
C19 N2 C17 123.1(3)
C15 N2 C17 125.0(3)
C36 N3 C40 111.6(3)
C36 N3 C38 121.3(3)
C40 N3 C38 126.9(3)
C36 N4 C45 110.8(3)
C36 N4 C46 124.6(3)
C45 N4 C46 124.6(3)
C2 C1 C6 120.7(4)
C2 C1 C54 126.9(4)
C6 C1 C54 112.4(3)
C1 C2 C3 119.2(4)
C1 C2 H2A 120.4
C3 C2 H2A 120.4
C2 C3 C4 121.3(5)
C2 C3 H3A 119.4
C4 C3 H3A 119.4
C5 C4 C3 118.9(4)
C5 C4 H4A 120.6
C3 C4 H4A 120.6
C4 C5 C6 121.1(5)
C4 C5 H5A 119.4
C6 C5 H5A 119.4
C5 C6 C1 118.8(4)
C5 C6 C7 127.6(4)
C1 C6 C7 113.5(3)
C6 C7 C48 106.5(3)
C6 C7 C8 108.5(3)
C48 C7 C8 106.1(3)
C6 C7 H7A 111.8
C48 C7 H7A 111.8
C8 C7 H7A 111.8
C9 C8 C7 115.8(3)
C9 C8 C47 107.6(3)
C7 C8 C47 109.7(3)
C9 C8 H8A 107.8
C7 C8 H8A 107.8
C47 C8 H8A 107.8
N1 C9 C8 115.4(3)
N1 C9 H9A 108.4
C8 C9 H9A 108.4
N1 C9 H9B 108.4
C8 C9 H9B 108.4
H9A C9 H9B 107.5
C11 C10 N1 132.0(3)
C11 C10 C15 121.7(3)
N1 C10 C15 106.3(3)
C12 C11 C10 116.8(4)
C12 C11 H11A 121.6
C10 C11 H11A 121.6
C11 C12 C13 121.4(4)
C11 C12 H12A 119.3
C13 C12 H12A 119.3
C14 C13 C12 122.2(4)
C14 C13 H13A 118.9
C12 C13 H13A 118.9
C13 C14 C15 117.1(4)
C13 C14 H14A 121.5
C15 C14 H14A 121.5
C14 C15 C10 120.7(4)
C14 C15 N2 133.4(4)
C10 C15 N2 105.8(3)
C17 C16 H16A 109.5
C17 C16 H16B 109.5
H16A C16 H16B 109.5
C17 C16 H16C 109.5
H16A C16 H16C 109.5
H16B C16 H16C 109.5
N2 C17 C18 110.4(3)
N2 C17 C16 112.7(3)
C18 C17 C16 112.1(3)
N2 C17 H17A 107.1
C18 C17 H17A 107.1
C16 C17 H17A 107.1
C17 C18 H18A 109.5
C17 C18 H18B 109.5
H18A C18 H18B 109.5
C17 C18 H18C 109.5
H18A C18 H18C 109.5
H18B C18 H18C 109.5
N1 C19 N2 105.8(3)
N1 C19 Rh1 126.5(2)
N2 C19 Rh1 127.8(3)
C27 C20 C21 125.9(4)
C27 C20 Rh1 71.8(2)
C21 C20 Rh1 110.3(3)
C27 C20 H20A 113.7
C21 C20 H20A 113.7
Rh1 C20 H20A 113.7
C20 C21 C22 112.8(3)
C20 C21 H21A 109.0
C22 C21 H21A 109.0
C20 C21 H21B 109.0
C22 C21 H21B 109.0
H21A C21 H21B 107.8
C23 C22 C21 112.6(3)
C23 C22 H22A 109.1
C21 C22 H22A 109.1
C23 C22 H22B 109.1
C21 C22 H22B 109.1
H22A C22 H22B 107.8
C24 C23 C22 124.3(4)
C24 C23 Rh1 72.0(2)
C22 C23 Rh1 110.6(2)
C24 C23 H23A 114.1
C22 C23 H23A 114.1
Rh1 C23 H23A 114.1
C23 C24 C25 125.3(4)
C23 C24 Rh1 72.0(2)
C25 C24 Rh1 109.3(3)
C23 C24 H24A 114.1
C25 C24 H24A 114.1
Rh1 C24 H24A 114.1
C24 C25 C26 112.8(3)
C24 C25 H25A 109.0
C26 C25 H25A 109.0
C24 C25 H25B 109.0
C26 C25 H25B 109.0
H25A C25 H25B 107.8
C27 C26 C25 112.8(3)
C27 C26 H26A 109.0
C25 C26 H26A 109.0
C27 C26 H26B 109.0
C25 C26 H26B 109.0
H26A C26 H26B 107.8
C20 C27 C26 123.5(4)
C20 C27 Rh1 69.7(2)
C26 C27 Rh1 114.4(3)
C20 C27 H27A 113.9
C26 C27 H27A 113.9
Rh1 C27 H27A 113.9
C35 C28 C29 125.9(4)
C35 C28 Rh2 71.5(2)
C29 C28 Rh2 110.8(3)
C35 C28 H28A 113.7
C29 C28 H28A 113.7
Rh2 C28 H28A 113.7
C30 C29 C28 114.7(4)
C30 C29 H29A 108.6
C28 C29 H29A 108.6
C30 C29 H29B 108.6
C28 C29 H29B 108.6
H29A C29 H29B 107.6
C29 C30 C31 113.7(4)
C29 C30 H30A 108.8
C31 C30 H30A 108.8
C29 C30 H30B 108.8
C31 C30 H30B 108.8
H30A C30 H30B 107.7
C32 C31 C30 122.3(5)
C32 C31 Rh2 71.2(2)
C30 C31 Rh2 110.9(3)
C32 C31 H31A 114.9
C30 C31 H31A 114.9
Rh2 C31 H31A 114.9
C31 C32 C33 127.0(5)
C31 C32 Rh2 72.5(2)
C33 C32 Rh2 107.9(3)
C31 C32 H32A 113.7
C33 C32 H32A 113.7
Rh2 C32 H32A 113.7
C34 C33 C32 115.1(4)
C34 C33 H33A 108.5
C32 C33 H33A 108.5
C34 C33 H33B 108.5
C32 C33 H33B 108.5
H33A C33 H33B 107.5
C33 C34 C35 113.7(4)
C33 C34 H34A 108.8
C35 C34 H34A 108.8
C33 C34 H34B 108.8
C35 C34 H34B 108.8
H34A C34 H34B 107.7
C28 C35 C34 123.6(3)
C28 C35 Rh2 70.2(2)
C34 C35 Rh2 113.3(3)
C28 C35 H35A 114.0
C34 C35 H35A 114.0
Rh2 C35 H35A 114.0
N4 C36 N3 105.3(3)
N4 C36 Rh2 130.7(3)
N3 C36 Rh2 123.9(3)
C38 C37 H37A 109.5
C38 C37 H37B 109.5
H37A C37 H37B 109.5
C38 C37 H37C 109.5
H37A C37 H37C 109.5
H37B C37 H37C 109.5
N3 C38 C39 110.8(3)
N3 C38 C37 110.0(3)
C39 C38 C37 115.7(4)
N3 C38 H38A 106.6
C39 C38 H38A 106.6
C37 C38 H38A 106.6
C38 C39 H39A 109.5
C38 C39 H39B 109.5
H39A C39 H39B 109.5
C38 C39 H39C 109.5
H39A C39 H39C 109.5
H39B C39 H39C 109.5
N3 C40 C41 133.8(3)
N3 C40 C45 105.3(3)
C41 C40 C45 120.7(4)
C42 C41 C40 117.3(4)
C42 C41 H41A 121.4
C40 C41 H41A 121.4
C41 C42 C43 122.1(4)
C41 C42 H42A 119.0
C43 C42 H42A 119.0
C44 C43 C42 121.7(4)
C44 C43 H43A 119.2
C42 C43 H43A 119.2
C43 C44 C45 116.5(4)
C43 C44 H44A 121.8
C45 C44 H44A 121.8
N4 C45 C40 106.8(3)
N4 C45 C44 131.4(3)
C40 C45 C44 121.8(3)
N4 C46 C47 113.3(3)
N4 C46 H46A 108.9
C47 C46 H46A 108.9
N4 C46 H46B 108.9
C47 C46 H46B 108.9
H46A C46 H46B 107.7
C46 C47 C8 109.9(3)
C46 C47 C54 115.1(3)
C8 C47 C54 108.3(3)
C46 C47 H47A 107.8
C8 C47 H47A 107.8
C54 C47 H47A 107.8
C49 C48 C53 119.4(4)
C49 C48 C7 127.9(3)
C53 C48 C7 112.6(3)
C48 C49 C50 120.5(4)
C48 C49 H49A 119.8
C50 C49 H49A 119.8
C51 C50 C49 119.6(4)
C51 C50 H50A 120.2
C49 C50 H50A 120.2
C50 C51 C52 121.0(4)
C50 C51 H51A 119.5
C52 C51 H51A 119.5
C53 C52 C51 119.0(4)
C53 C52 H52A 120.5
C51 C52 H52A 120.5
C52 C53 C48 120.5(4)
C52 C53 C54 125.4(3)
C48 C53 C54 114.1(3)
C53 C54 C1 106.0(3)
C53 C54 C47 109.0(3)
C1 C54 C47 105.4(3)
C53 C54 H54A 112.0
C1 C54 H54A 112.0
C47 C54 H54A 112.0
C60 C55 C56 121.6(6)
C60 C55 H55A 119.2
C56 C55 H55A 119.2
C55 C56 C57 119.4(6)
C55 C56 H56A 120.3
C57 C56 H56A 120.3
C58 C57 C56 118.8(6)
C58 C57 H57A 120.6
C56 C57 H57A 120.6
C57 C58 C59 120.1(6)
C57 C58 H58A 120.0
C59 C58 H58A 120.0
C60 C59 C58 120.9(6)
C60 C59 H59A 119.6
C58 C59 H59A 119.6
C59 C60 C55 119.2(6)
C59 C60 H60A 120.4
C55 C60 H60A 120.4

loop_
_geom_bond_atom_site_label_1
_geom_bond_atom_site_label_2
_geom_bond_distance
Rh1 C19 2.028(4)
Rh1 C20 2.100(4)
Rh1 C27 2.126(3)
Rh1 C24 2.218(4)
Rh1 C23 2.218(4)
Rh1 Cl1 2.3812(10)
Rh2 C36 2.008(4)
Rh2 C28 2.098(4)
Rh2 C35 2.114(4)
Rh2 C32 2.192(4)
Rh2 C31 2.209(4)
Rh2 Cl2 2.3703(10)
N1 C19 1.352(5)
N1 C10 1.392(4)
N1 C9 1.480(4)
N2 C19 1.365(4)
N2 C15 1.399(5)
N2 C17 1.469(5)
N3 C36 1.363(5)
N3 C40 1.392(5)
N3 C38 1.485(5)
N4 C36 1.361(5)
N4 C45 1.390(5)
N4 C46 1.467(4)
C1 C2 1.377(6)
C1 C6 1.411(5)
C1 C54 1.522(5)
C2 C3 1.383(6)
C2 H2A 0.9500
C3 C4 1.396(7)
C3 H3A 0.9500
C4 C5 1.381(7)
C4 H4A 0.9500
C5 C6 1.386(6)
C5 H5A 0.9500
C6 C7 1.506(6)
C7 C48 1.510(5)
C7 C8 1.555(5)
C7 H7A 1.0000
C8 C9 1.521(5)
C8 C47 1.564(4)
C8 H8A 1.0000
C9 H9A 0.9900
C9 H9B 0.9900
C10 C11 1.390(5)
C10 C15 1.394(5)
C11 C12 1.378(5)
C11 H11A 0.9500
C12 C13 1.379(6)
C12 H12A 0.9500
C13 C14 1.377(6)
C13 H13A 0.9500
C14 C15 1.385(5)
C14 H14A 0.9500
C16 C17 1.533(5)
C16 H16A 0.9800
C16 H16B 0.9800
C16 H16C 0.9800
C17 C18 1.527(5)
C17 H17A 1.0000
C18 H18A 0.9800
C18 H18B 0.9800
C18 H18C 0.9800
C20 C27 1.394(5)
C20 C21 1.514(6)
C20 H20A 1.0000
C21 C22 1.534(6)
C21 H21A 0.9900
C21 H21B 0.9900
C22 C23 1.518(5)
C22 H22A 0.9900
C22 H22B 0.9900
C23 C24 1.369(5)
C23 H23A 1.0000
C24 C25 1.498(6)
C24 H24A 1.0000
C25 C26 1.525(6)
C25 H25A 0.9900
C25 H25B 0.9900
C26 C27 1.520(5)
C26 H26A 0.9900
C26 H26B 0.9900
C27 H27A 1.0000
C28 C35 1.381(5)
C28 C29 1.519(5)
C28 H28A 1.0000
C29 C30 1.489(6)
C29 H29A 0.9900
C29 H29B 0.9900
C30 C31 1.509(7)
C30 H30A 0.9900
C30 H30B 0.9900
C31 C32 1.370(6)
C31 H31A 1.0000
C32 C33 1.511(7)
C32 H32A 1.0000
C33 C34 1.484(7)
C33 H33A 0.9900
C33 H33B 0.9900
C34 C35 1.523(6)
C34 H34A 0.9900
C34 H34B 0.9900
C35 H35A 1.0000
C37 C38 1.509(6)
C37 H37A 0.9800
C37 H37B 0.9800
C37 H37C 0.9800
C38 C39 1.505(5)
C38 H38A 1.0000
C39 H39A 0.9800
C39 H39B 0.9800
C39 H39C 0.9800
C40 C41 1.393(5)
C40 C45 1.395(5)
C41 C42 1.372(6)
C41 H41A 0.9500
C42 C43 1.395(6)
C42 H42A 0.9500
C43 C44 1.375(6)
C43 H43A 0.9500
C44 C45 1.404(5)
C44 H44A 0.9500
C46 C47 1.532(5)
C46 H46A 0.9900
C46 H46B 0.9900
C47 C54 1.568(5)
C47 H47A 1.0000
C48 C49 1.378(5)
C48 C53 1.394(5)
C49 C50 1.393(5)
C49 H49A 0.9500
C50 C51 1.370(6)
C50 H50A 0.9500
C51 C52 1.391(6)
C51 H51A 0.9500
C52 C53 1.387(5)
C52 H52A 0.9500
C53 C54 1.516(5)
C54 H54A 1.0000
C55 C60 1.351(8)
C55 C56 1.359(9)
C55 H55A 0.9500
C56 C57 1.381(8)
C56 H56A 0.9500
C57 C58 1.358(8)
C57 H57A 0.9500
C58 C59 1.378(8)
C58 H58A 0.9500
C59 C60 1.337(7)
C59 H59A 0.9500
C60 H60A 0.9500

loop_
_geom_torsion_atom_site_label_1
_geom_torsion_atom_site_label_2
_geom_torsion_atom_site_label_3
_geom_torsion_atom_site_label_4
_geom_torsion
C6 C1 C2 C3 -0.4(6)
C54 C1 C2 C3 -178.4(4)
C1 C2 C3 C4 -0.7(7)
C2 C3 C4 C5 1.0(7)
C3 C4 C5 C6 -0.2(7)
C4 C5 C6 C1 -0.9(6)
C4 C5 C6 C7 175.0(4)
C2 C1 C6 C5 1.2(6)
C54 C1 C6 C5 179.5(3)
C2 C1 C6 C7 -175.3(4)
C54 C1 C6 C7 3.0(5)
C5 C6 C7 C48 -122.3(4)
C1 C6 C7 C48 53.7(4)
C5 C6 C7 C8 123.8(4)
C1 C6 C7 C8 -60.1(4)
C6 C7 C8 C9 -71.6(4)
C48 C7 C8 C9 174.3(3)
C6 C7 C8 C47 50.5(4)
C48 C7 C8 C47 -63.6(4)
C19 N1 C9 C8 -65.3(5)
C10 N1 C9 C8 135.5(3)
C7 C8 C9 N1 -70.1(4)
C47 C8 C9 N1 166.7(3)
C19 N1 C10 C11 -177.5(4)
C9 N1 C10 C11 -16.0(6)
C19 N1 C10 C15 1.3(4)
C9 N1 C10 C15 162.8(3)
N1 C10 C11 C12 178.9(4)
C15 C10 C11 C12 0.3(6)
C10 C11 C12 C13 0.7(6)
C11 C12 C13 C14 -1.9(7)
C12 C13 C14 C15 1.8(6)
C13 C14 C15 C10 -0.8(6)
C13 C14 C15 N2 -179.5(4)
C11 C10 C15 C14 -0.2(6)
N1 C10 C15 C14 -179.2(3)
C11 C10 C15 N2 178.8(3)
N1 C10 C15 N2 -0.2(4)
C19 N2 C15 C14 177.9(4)
C17 N2 C15 C14 9.7(6)
C19 N2 C15 C10 -0.9(4)
C17 N2 C15 C10 -169.1(3)
C19 N2 C17 C18 -106.9(4)
C15 N2 C17 C18 59.8(5)
C19 N2 C17 C16 126.9(4)
C15 N2 C17 C16 -66.4(5)
C10 N1 C19 N2 -1.8(4)
C9 N1 C19 N2 -162.8(3)
C10 N1 C19 Rh1 177.7(2)
C9 N1 C19 Rh1 16.7(5)
C15 N2 C19 N1 1.7(4)
C17 N2 C19 N1 170.1(3)
C15 N2 C19 Rh1 -177.8(2)
C17 N2 C19 Rh1 -9.4(5)
C20 Rh1 C19 N1 124.7(3)
C27 Rh1 C19 N1 86.3(3)
C24 Rh1 C19 N1 10.2(7)
C23 Rh1 C19 N1 -171.5(4)
Cl1 Rh1 C19 N1 -78.4(3)
C20 Rh1 C19 N2 -56.0(3)
C27 Rh1 C19 N2 -94.3(3)
C24 Rh1 C19 N2 -170.5(4)
C23 Rh1 C19 N2 7.8(7)
Cl1 Rh1 C19 N2 101.0(3)
C19 Rh1 C20 C27 -97.2(3)
C24 Rh1 C20 C27 65.2(3)
C23 Rh1 C20 C27 97.9(3)
Cl1 Rh1 C20 C27 175.1(2)
C19 Rh1 C20 C21 140.3(3)
C27 Rh1 C20 C21 -122.4(4)
C24 Rh1 C20 C21 -57.2(3)
C23 Rh1 C20 C21 -24.5(3)
Cl1 Rh1 C20 C21 52.7(5)
C27 C20 C21 C22 -42.7(6)
Rh1 C20 C21 C22 39.0(4)
C20 C21 C22 C23 -33.6(5)
C21 C22 C23 C24 94.0(5)
C21 C22 C23 Rh1 12.3(4)
C19 Rh1 C23 C24 -179.0(4)
C20 Rh1 C23 C24 -114.0(3)
C27 Rh1 C23 C24 -75.9(3)
Cl1 Rh1 C23 C24 88.5(2)
C19 Rh1 C23 C22 -58.3(6)
C20 Rh1 C23 C22 6.8(3)
C27 Rh1 C23 C22 44.9(3)
C24 Rh1 C23 C22 120.7(4)
Cl1 Rh1 C23 C22 -150.7(3)
C22 C23 C24 C25 -1.8(6)
Rh1 C23 C24 C25 101.3(4)
C22 C23 C24 Rh1 -103.1(4)
C19 Rh1 C24 C23 179.2(4)
C20 Rh1 C24 C23 65.5(3)
C27 Rh1 C24 C23 100.5(3)
Cl1 Rh1 C24 C23 -92.9(2)
C19 Rh1 C24 C25 57.1(6)
C20 Rh1 C24 C25 -56.5(3)
C27 Rh1 C24 C25 -21.5(3)
C23 Rh1 C24 C25 -122.0(4)
Cl1 Rh1 C24 C25 145.1(3)
C23 C24 C25 C26 -46.3(6)
Rh1 C24 C25 C26 35.0(4)
C24 C25 C26 C27 -32.2(5)
C21 C20 C27 C26 -4.2(6)
Rh1 C20 C27 C26 -106.5(3)
C21 C20 C27 Rh1 102.3(4)
C25 C26 C27 C20 93.9(4)
C25 C26 C27 Rh1 12.9(4)
C19 Rh1 C27 C20 85.1(3)
C24 Rh1 C27 C20 -113.8(3)
C23 Rh1 C27 C20 -78.5(3)
Cl1 Rh1 C27 C20 -172.9(3)
C19 Rh1 C27 C26 -156.4(3)
C20 Rh1 C27 C26 118.5(4)
C24 Rh1 C27 C26 4.7(3)
C23 Rh1 C27 C26 40.0(3)
Cl1 Rh1 C27 C26 -54.3(6)
C36 Rh2 C28 C35 -95.0(2)
C32 Rh2 C28 C35 68.4(2)
C31 Rh2 C28 C35 101.8(3)
Cl2 Rh2 C28 C35 179.7(2)
C36 Rh2 C28 C29 142.8(3)
C35 Rh2 C28 C29 -122.3(4)
C32 Rh2 C28 C29 -53.8(3)
C31 Rh2 C28 C29 -20.4(3)
Cl2 Rh2 C28 C29 57.4(5)
C35 C28 C29 C30 -48.7(7)
Rh2 C28 C29 C30 32.9(5)
C28 C29 C30 C31 -28.2(7)
C29 C30 C31 C32 90.4(6)
C29 C30 C31 Rh2 10.0(6)
C36 Rh2 C31 C32 -176.5(5)
C28 Rh2 C31 C32 -112.2(3)
C35 Rh2 C31 C32 -74.8(3)
Cl2 Rh2 C31 C32 91.8(3)
C36 Rh2 C31 C30 -58.2(8)
C28 Rh2 C31 C30 6.1(4)
C35 Rh2 C31 C30 43.4(4)
C32 Rh2 C31 C30 118.2(5)
Cl2 Rh2 C31 C30 -149.9(4)
C30 C31 C32 C33 -3.8(7)
Rh2 C31 C32 C33 99.5(4)
C30 C31 C32 Rh2 -103.4(4)
C36 Rh2 C32 C31 176.2(5)
C28 Rh2 C32 C31 67.0(3)
C35 Rh2 C32 C31 102.6(3)
Cl2 Rh2 C32 C31 -90.2(3)
C36 Rh2 C32 C33 52.1(7)
C28 Rh2 C32 C33 -57.1(3)
C35 Rh2 C32 C33 -21.5(3)
C31 Rh2 C32 C33 -124.1(5)
Cl2 Rh2 C32 C33 145.7(3)
C31 C32 C33 C34 -48.8(7)
Rh2 C32 C33 C34 32.5(5)
C32 C33 C34 C35 -27.1(6)
C29 C28 C35 C34 -2.8(7)
Rh2 C28 C35 C34 -105.4(4)
C29 C28 C35 Rh2 102.7(4)
C33 C34 C35 C28 88.2(6)
C33 C34 C35 Rh2 7.1(5)
C36 Rh2 C35 C28 86.2(2)
C32 Rh2 C35 C28 -110.7(2)
C31 Rh2 C35 C28 -75.4(2)
Cl2 Rh2 C35 C28 -179.4(4)
C36 Rh2 C35 C34 -154.7(3)
C28 Rh2 C35 C34 119.1(4)
C32 Rh2 C35 C34 8.3(3)
C31 Rh2 C35 C34 43.6(3)
Cl2 Rh2 C35 C34 -60.4(6)
C45 N4 C36 N3 3.0(4)
C46 N4 C36 N3 -176.7(3)
C45 N4 C36 Rh2 -174.5(3)
C46 N4 C36 Rh2 5.7(5)
C40 N3 C36 N4 -1.6(4)
C38 N3 C36 N4 175.0(3)
C40 N3 C36 Rh2 176.2(3)
C38 N3 C36 Rh2 -7.3(5)
C28 Rh2 C36 N4 103.4(4)
C35 Rh2 C36 N4 65.2(4)
C32 Rh2 C36 N4 -6.7(8)
C31 Rh2 C36 N4 166.4(5)
Cl2 Rh2 C36 N4 -101.1(3)
C28 Rh2 C36 N3 -73.8(3)
C35 Rh2 C36 N3 -112.0(3)
C32 Rh2 C36 N3 176.2(5)
C31 Rh2 C36 N3 -10.8(7)
Cl2 Rh2 C36 N3 81.8(3)
C36 N3 C38 C39 123.0(4)
C40 N3 C38 C39 -61.1(5)
C36 N3 C38 C37 -107.8(4)
C40 N3 C38 C37 68.1(5)
C36 N3 C40 C41 -176.6(5)
C38 N3 C40 C41 7.1(7)
C36 N3 C40 C45 -0.4(4)
C38 N3 C40 C45 -176.7(4)
N3 C40 C41 C42 175.3(4)
C45 C40 C41 C42 -0.5(6)
C40 C41 C42 C43 -0.3(7)
C41 C42 C43 C44 0.7(8)
C42 C43 C44 C45 -0.3(7)
C36 N4 C45 C40 -3.3(5)
C46 N4 C45 C40 176.4(3)
C36 N4 C45 C44 174.5(4)
C46 N4 C45 C44 -5.8(7)
N3 C40 C45 N4 2.2(4)
C41 C40 C45 N4 179.0(4)
N3 C40 C45 C44 -175.9(4)
C41 C40 C45 C44 1.0(6)
C43 C44 C45 N4 -178.1(4)
C43 C44 C45 C40 -0.6(6)
C36 N4 C46 C47 108.6(4)
C45 N4 C46 C47 -71.1(4)
N4 C46 C47 C8 155.6(3)
N4 C46 C47 C54 -81.8(4)
C9 C8 C47 C46 -97.1(3)
C7 C8 C47 C46 136.1(3)
C9 C8 C47 C54 136.3(3)
C7 C8 C47 C54 9.5(4)
C6 C7 C48 C49 121.4(4)
C8 C7 C48 C49 -123.2(4)
C6 C7 C48 C53 -57.2(4)
C8 C7 C48 C53 58.2(4)
C53 C48 C49 C50 -1.3(6)
C7 C48 C49 C50 -179.9(4)
C48 C49 C50 C51 0.7(6)
C49 C50 C51 C52 0.3(7)
C50 C51 C52 C53 -0.7(6)
C51 C52 C53 C48 0.1(6)
C51 C52 C53 C54 176.3(4)
C49 C48 C53 C52 0.9(6)
C7 C48 C53 C52 179.7(3)
C49 C48 C53 C54 -175.7(4)
C7 C48 C53 C54 3.1(5)
C52 C53 C54 C1 -123.1(4)
C48 C53 C54 C1 53.3(4)
C52 C53 C54 C47 124.0(4)
C48 C53 C54 C47 -59.6(4)
C2 C1 C54 C53 121.8(4)
C6 C1 C54 C53 -56.4(4)
C2 C1 C54 C47 -122.8(4)
C6 C1 C54 C47 59.1(4)
C46 C47 C54 C53 -74.1(4)
C8 C47 C54 C53 49.4(4)
C46 C47 C54 C1 172.6(3)
C8 C47 C54 C1 -64.0(3)
C60 C55 C56 C57 -0.4(12)
C55 C56 C57 C58 0.7(11)
C56 C57 C58 C59 -1.7(10)
C57 C58 C59 C60 2.5(9)
C58 C59 C60 C55 -2.1(9)
C56 C55 C60 C59 1.1(10)
